data_4331548
loop_
_publ_author_name
'B\'erub\'e, Jean-Fran\,cois'
'Gagnon, Karl'
'Fortin, Daniel'
'Decken, Andreas'
'Harvey, Pierre D.'

_publ_section_title
;
 Solution and Solid-State Properties of Luminescent M&#x2212;M
 Bond-Containing Coordination/Organometallic Polymers Using the
 RNC-M2(dppm)2-CNR Building Blocks (M = Pd, Pt; R = Aryl, Alkyl)
;
_journal_issue 7
_journal_name_full 'Inorganic Chemistry'
_journal_page_first 2812
_journal_page_last 2823
_journal_paper_doi 10.1021/ic0509480
_journal_volume 45
_journal_year 2006
_chemical_formula_moiety 'C70 H66 N2 P4 Pt2, 2(B F4)'
_chemical_formula_sum 'C70 H66 B2 F8 N2 P4 Pt2'
_chemical_formula_weight 1622.93
_space_group_IT_number 33
_symmetry_cell_setting orthorhombic
_symmetry_Int_Tables_number 33
_symmetry_space_group_name_Hall 'P 2c -2n'
_symmetry_space_group_name_H-M 'P n a 21'
_atom_sites_solution_hydrogens geom
_atom_sites_solution_primary direct
_atom_sites_solution_secondary difmap
_audit_creation_method SHELXL-97
_cell_angle_alpha 90.00
_cell_angle_beta 90.00
_cell_angle_gamma 90.00
_cell_formula_units_Z 8
_cell_length_a 21.9667(12)
_cell_length_b 16.5006(9)
_cell_length_c 36.265(2)
_cell_measurement_reflns_used 9999
_cell_measurement_temperature 198(1)
_cell_measurement_theta_max 25.6385
_cell_measurement_theta_min 2.2465
_cell_volume 13144.7(12)
_computing_cell_refinement 'Bruker SMART'
_computing_data_collection 'Bruker SMART'
_computing_data_reduction 'Bruker SAINT'
_computing_molecular_graphics 'Bruker SHELXTL'
_computing_publication_material 'Bruker SHELXTL'
_computing_structure_refinement 'SHELXL-97 (Sheldrick, 1997)'
_computing_structure_solution 'SHELXS-97 (Sheldrick, 1990)'
_diffrn_ambient_temperature 198(1)
_diffrn_measured_fraction_theta_full 0.982
_diffrn_measured_fraction_theta_max 0.982
_diffrn_measurement_device_type 'Bruker AXS SMART1000/P4'
_diffrn_measurement_method 'phi and omega scans'
_diffrn_radiation_monochromator graphite
_diffrn_radiation_probe x-ray
_diffrn_radiation_type MoK\a
_diffrn_radiation_wavelength 0.71073
_diffrn_reflns_av_R_equivalents 0.0384
_diffrn_reflns_av_sigmaI/netI 0.0337
_diffrn_reflns_limit_h_max 26
_diffrn_reflns_limit_h_min -25
_diffrn_reflns_limit_k_max 18
_diffrn_reflns_limit_k_min -19
_diffrn_reflns_limit_l_max 42
_diffrn_reflns_limit_l_min -43
_diffrn_reflns_number 64795
_diffrn_reflns_theta_full 25.00
_diffrn_reflns_theta_max 25.00
_diffrn_reflns_theta_min 1.54
_diffrn_source 'fine-focus sealed tube'
_diffrn_source_type 'Bruker AXS SMART1000/P4'
_diffrn_standards_decay_% 0
_diffrn_standards_interval_count 0
_diffrn_standards_interval_time 0
_diffrn_standards_number 0
_exptl_absorpt_coefficient_mu 4.416
_exptl_absorpt_correction_T_max 0.718
_exptl_absorpt_correction_T_min 0.380
_exptl_absorpt_correction_type multi-scan
_exptl_absorpt_process_details 'SADABS (Sheldrick, 1997a)'
_exptl_crystal_colour Colourless
_exptl_crystal_density_diffrn 1.640
_exptl_crystal_density_method 'not measured'
_exptl_crystal_description Plate
_exptl_crystal_F_000 6384
_exptl_crystal_size_max 0.45
_exptl_crystal_size_mid 0.25
_exptl_crystal_size_min 0.075
_refine_diff_density_max 0.895
_refine_diff_density_min -0.451
_refine_diff_density_rms 0.085
_refine_ls_abs_structure_details
;
Flack H D (1983), Acta Cryst. A39, 876-881, 10615 Friedel pairs measured.
Compound is racemic.
;
_refine_ls_abs_structure_Flack 0.558(4)
_refine_ls_extinction_method none
_refine_ls_goodness_of_fit_ref 1.040
_refine_ls_hydrogen_treatment constr
_refine_ls_matrix_type fullcycle
_refine_ls_number_parameters 1594
_refine_ls_number_reflns 22186
_refine_ls_number_restraints 1
_refine_ls_restrained_S_all 1.040
_refine_ls_R_factor_all 0.0334
_refine_ls_R_factor_gt 0.0263
_refine_ls_shift/su_max 0.003
_refine_ls_shift/su_mean 0.000
_refine_ls_structure_factor_coef Fsqd
_refine_ls_weighting_details 'calc w=1/[\s^2^(Fo^2^)+(0.0385P)^2^+5.8993P] where P=(Fo^2^+2Fc^2^)/3'
_refine_ls_weighting_scheme calc
_refine_ls_wR_factor_gt 0.0650
_refine_ls_wR_factor_ref 0.0682
_reflns_number_gt 19798
_reflns_number_total 22186
_reflns_threshold_expression >2\s(I)
_cod_data_source_file ic0509480sup2.cif
_cod_data_source_block PH040414
_cod_original_cell_volume 13144.6(12)
_cod_database_code 4331548

loop_
_symmetry_equiv_pos_as_xyz
'x, y, z'
'-x, -y, z+1/2'
'x+1/2, -y+1/2, z'
'-x+1/2, y+1/2, z+1/2'

loop_
_atom_site_label
_atom_site_type_symbol
_atom_site_fract_x
_atom_site_fract_y
_atom_site_fract_z
_atom_site_U_iso_or_equiv
_atom_site_adp_type
_atom_site_occupancy
_atom_site_symmetry_multiplicity
_atom_site_calc_flag
_atom_site_refinement_flags
Pt1 Pt 0.876768(10) 0.504704(12) 0.25580(5) 0.02554(6) Uani 1 1 d .
Pt2 Pt 0.917194(9) 0.632771(12) 0.21939(5) 0.02700(6) Uani 1 1 d .
P1 P 0.92496(7) 0.42669(9) 0.21247(7) 0.0301(4) Uani 1 1 d .
P2 P 1.00939(7) 0.56655(9) 0.21359(7) 0.0317(4) Uani 1 1 d .
P3 P 0.83069(6) 0.59472(9) 0.29464(7) 0.0261(3) Uani 1 1 d .
P4 P 0.82416(8) 0.69478(12) 0.22777(8) 0.0266(4) Uani 1 1 d .
C1 C 1.0142(4) 0.5799(5) 0.1374(2) 0.047(2) Uani 1 1 d .
H1 H 0.9717 0.5692 0.1384 0.056 Uiso 1 1 calc R
C2 C 1.1163(3) 0.6983(6) 0.2828(2) 0.062(2) Uani 1 1 d .
H2 H 1.1207 0.7537 0.2894 0.074 Uiso 1 1 calc R
C3 C 0.8682(4) 0.2766(5) 0.2143(3) 0.055(2) Uani 1 1 d .
H3 H 0.8324 0.3060 0.2082 0.066 Uiso 1 1 calc R
C4 C 1.0046(2) 0.4548(3) 0.2161(2) 0.0342(14) Uani 1 1 d .
H4A H 1.0281 0.4302 0.1956 0.041 Uiso 1 1 calc R
H4B H 1.0217 0.4353 0.2397 0.041 Uiso 1 1 calc R
C5 C 0.9049(3) 0.4390(4) 0.16409(19) 0.0332(14) Uani 1 1 d .
C6 C 0.9188(4) 0.1500(5) 0.2263(4) 0.077(4) Uani 1 1 d .
H6 H 0.9176 0.0926 0.2282 0.093 Uiso 1 1 calc R
C7 C 0.8659(5) 0.1923(5) 0.2190(4) 0.076(3) Uani 1 1 d .
H7 H 0.8282 0.1644 0.2171 0.091 Uiso 1 1 calc R
C8 C 1.0479(3) 0.5840(4) 0.1697(2) 0.0375(16) Uani 1 1 d .
C9 C 0.7846(3) 0.5455(3) 0.33062(18) 0.0302(14) Uani 1 1 d .
C10 C 0.8621(3) 0.4929(4) 0.1522(3) 0.0409(18) Uani 1 1 d .
H10 H 0.8396 0.5237 0.1697 0.049 Uiso 1 1 calc R
C11 C 0.9766(3) 0.2726(5) 0.2276(3) 0.051(2) Uani 1 1 d .
H11 H 1.0145 0.2991 0.2314 0.062 Uiso 1 1 calc R
C12 C 0.8128(4) 0.5260(5) 0.3633(2) 0.054(2) Uani 1 1 d .
H12 H 0.8525 0.5459 0.3685 0.064 Uiso 1 1 calc R
C13 C 1.0658(3) 0.5937(4) 0.2469(2) 0.0451(17) Uani 1 1 d .
C14 C 1.1498(4) 0.5620(6) 0.2868(2) 0.063(2) Uani 1 1 d .
H14 H 1.1773 0.5232 0.2966 0.075 Uiso 1 1 calc R
C15 C 1.0707(3) 0.6755(4) 0.2590(2) 0.0507(19) Uani 1 1 d .
H15 H 1.0423 0.7146 0.2505 0.061 Uiso 1 1 calc R
C16 C 0.9374(3) 0.3925(4) 0.1378(2) 0.0436(17) Uani 1 1 d .
H16 H 0.9671 0.3542 0.1456 0.052 Uiso 1 1 calc R
C17 C 1.1064(3) 0.5381(5) 0.2634(2) 0.0499(19) Uani 1 1 d .
H17 H 1.1028 0.4821 0.2577 0.060 Uiso 1 1 calc R
C18 C 0.9725(4) 0.1892(5) 0.2308(3) 0.066(3) Uani 1 1 d .
H18 H 1.0081 0.1587 0.2363 0.079 Uiso 1 1 calc R
C19 C 0.9248(3) 0.3176(4) 0.2188(2) 0.0352(16) Uani 1 1 d .
C20 C 0.7272(3) 0.5191(4) 0.3234(2) 0.0466(18) Uani 1 1 d .
H20 H 0.7070 0.5342 0.3013 0.056 Uiso 1 1 calc R
C21 C 1.1094(3) 0.5991(4) 0.1675(2) 0.0520(19) Uani 1 1 d .
H21 H 1.1328 0.6026 0.1895 0.062 Uiso 1 1 calc R
C22 C 1.1552(4) 0.6422(6) 0.2970(2) 0.070(3) Uani 1 1 d .
H22 H 1.1861 0.6583 0.3138 0.084 Uiso 1 1 calc R
C23 C 0.6987(3) 0.4692(5) 0.3493(3) 0.058(2) Uani 1 1 d .
H23 H 0.6589 0.4494 0.3444 0.070 Uiso 1 1 calc R
C24 C 0.9254(4) 0.4036(5) 0.1007(2) 0.055(2) Uani 1 1 d .
H24 H 0.9469 0.3726 0.0829 0.065 Uiso 1 1 calc R
C25 C 0.7269(4) 0.4483(5) 0.3816(2) 0.056(2) Uani 1 1 d .
H25 H 0.7072 0.4137 0.3988 0.067 Uiso 1 1 calc R
C26 C 0.7830(4) 0.4772(5) 0.3886(2) 0.062(2) Uani 1 1 d .
H26 H 0.8024 0.4640 0.4112 0.075 Uiso 1 1 calc R
C27 C 1.1047(4) 0.6052(5) 0.1016(3) 0.066(3) Uani 1 1 d .
H27 H 1.1244 0.6117 0.0785 0.079 Uiso 1 1 calc R
C28 C 0.8513(4) 0.5032(4) 0.1147(2) 0.047(2) Uani 1 1 d .
H28 H 0.8218 0.5414 0.1065 0.056 Uiso 1 1 calc R
C29 C 1.1377(4) 0.6094(5) 0.1337(3) 0.067(3) Uani 1 1 d .
H29 H 1.1802 0.6193 0.1327 0.081 Uiso 1 1 calc R
C30 C 0.8829(4) 0.4584(5) 0.0896(2) 0.051(2) Uani 1 1 d .
H30 H 0.8753 0.4656 0.0640 0.061 Uiso 1 1 calc R
C31 C 1.0427(5) 0.5914(5) 0.1030(3) 0.064(3) Uani 1 1 d .
H31 H 1.0195 0.5898 0.0809 0.077 Uiso 1 1 calc R
C32 C 0.8745(2) 0.6719(3) 0.31865(19) 0.0267(14) Uani 1 1 d .
C33 C 0.9381(3) 0.6731(4) 0.31760(18) 0.0352(14) Uani 1 1 d .
H33 H 0.9594 0.6314 0.3049 0.042 Uiso 1 1 calc R
C34 C 0.9702(4) 0.7334(5) 0.3347(3) 0.050(2) Uani 1 1 d .
H34 H 1.0134 0.7350 0.3332 0.060 Uiso 1 1 calc R
C35 C 0.9384(4) 0.7927(4) 0.3543(2) 0.0488(19) Uani 1 1 d .
H35 H 0.9603 0.8346 0.3665 0.059 Uiso 1 1 calc R
C36 C 0.8752(3) 0.7916(4) 0.3565(2) 0.0463(19) Uani 1 1 d .
H36 H 0.8538 0.8322 0.3698 0.056 Uiso 1 1 calc R
C37 C 0.8444(4) 0.7305(5) 0.3390(2) 0.0358(16) Uani 1 1 d .
H37 H 0.8013 0.7283 0.3409 0.043 Uiso 1 1 calc R
C38 C 0.7782(2) 0.6525(4) 0.26567(18) 0.0278(13) Uani 1 1 d .
H38A H 0.7589 0.6965 0.2801 0.033 Uiso 1 1 calc R
H38B H 0.7458 0.6168 0.2558 0.033 Uiso 1 1 calc R
C39 C 0.7733(3) 0.6908(4) 0.18803(18) 0.0322(14) Uani 1 1 d .
C40 C 0.7988(4) 0.6933(4) 0.1526(2) 0.0434(17) Uani 1 1 d .
H40 H 0.8417 0.6928 0.1496 0.052 Uiso 1 1 calc R
C41 C 0.7608(4) 0.6964(5) 0.1222(2) 0.057(2) Uani 1 1 d .
H41 H 0.7779 0.6987 0.0982 0.069 Uiso 1 1 calc R
C42 C 0.6983(4) 0.6963(5) 0.1265(3) 0.064(2) Uani 1 1 d .
H42 H 0.6726 0.6993 0.1055 0.077 Uiso 1 1 calc R
C43 C 0.6735(4) 0.6919(5) 0.1608(3) 0.062(2) Uani 1 1 d .
H43 H 0.6305 0.6911 0.1635 0.075 Uiso 1 1 calc R
C44 C 0.7103(3) 0.6885(4) 0.1920(2) 0.0477(18) Uani 1 1 d .
H44 H 0.6926 0.6846 0.2158 0.057 Uiso 1 1 calc R
C45 C 0.8301(3) 0.8015(5) 0.2385(2) 0.032(2) Uani 1 1 d .
C46 C 0.7802(3) 0.8540(4) 0.2327(2) 0.0438(18) Uani 1 1 d .
H46 H 0.7437 0.8340 0.2220 0.053 Uiso 1 1 calc R
C47 C 0.7850(4) 0.9362(4) 0.2428(2) 0.058(2) Uani 1 1 d .
H47 H 0.7523 0.9723 0.2378 0.069 Uiso 1 1 calc R
C48 C 0.8365(4) 0.9643(4) 0.2599(3) 0.063(3) Uani 1 1 d .
H48 H 0.8387 1.0194 0.2674 0.076 Uiso 1 1 calc R
C49 C 0.8851(4) 0.9138(5) 0.2663(2) 0.058(2) Uani 1 1 d .
H49 H 0.9208 0.9336 0.2781 0.069 Uiso 1 1 calc R
C50 C 0.8811(3) 0.8329(4) 0.2553(2) 0.0403(16) Uani 1 1 d .
H50 H 0.9149 0.7982 0.2596 0.048 Uiso 1 1 calc R
C51 C 0.8502(3) 0.4098(4) 0.28567(18) 0.0336(14) Uani 1 1 d .
C52 C 0.8215(3) 0.2907(4) 0.3270(2) 0.0427(18) Uani 1 1 d .
C53 C 0.7762(4) 0.2392(5) 0.3154(3) 0.064(3) Uani 1 1 d .
H53 H 0.7555 0.2476 0.2927 0.077 Uiso 1 1 calc R
C54 C 0.7621(4) 0.1745(5) 0.3381(3) 0.073(3) Uani 1 1 d .
H54 H 0.7332 0.1358 0.3298 0.088 Uiso 1 1 calc R
C55 C 0.7884(3) 0.1638(4) 0.3725(2) 0.0466(17) Uani 1 1 d .
C56 C 0.8306(4) 0.2179(5) 0.3830(3) 0.057(2) Uani 1 1 d .
H56 H 0.8489 0.2117 0.4066 0.068 Uiso 1 1 calc R
C57 C 0.8487(4) 0.2823(5) 0.3612(3) 0.053(2) Uani 1 1 d .
H57 H 0.8787 0.3195 0.3695 0.064 Uiso 1 1 calc R
C58 C 0.7676(4) 0.0934(5) 0.3968(3) 0.068(2) Uani 1 1 d .
H58 H 0.8000 0.0865 0.4159 0.082 Uiso 1 1 calc R
C59 C 0.7111(5) 0.1169(6) 0.4172(3) 0.108(4) Uani 1 1 d .
H59A H 0.7027 0.0767 0.4365 0.162 Uiso 1 1 calc R
H59B H 0.6768 0.1190 0.4000 0.162 Uiso 1 1 calc R
H59C H 0.7168 0.1703 0.4285 0.162 Uiso 1 1 calc R
C60 C 0.7638(7) 0.0148(6) 0.3771(3) 0.125(6) Uani 1 1 d .
H60A H 0.7280 0.0148 0.3609 0.187 Uiso 1 1 calc R
H60B H 0.7603 -0.0293 0.3951 0.187 Uiso 1 1 calc R
H60C H 0.8006 0.0070 0.3622 0.187 Uiso 1 1 calc R
C61 C 0.9490(3) 0.7247(5) 0.1896(2) 0.0345(16) Uani 1 1 d .
C62 C 0.9949(3) 0.8211(4) 0.1427(2) 0.0376(16) Uani 1 1 d .
C63 C 0.9973(4) 0.7880(4) 0.1074(2) 0.0495(19) Uani 1 1 d .
H63 H 0.9804 0.7360 0.1028 0.059 Uiso 1 1 calc R
C64 C 1.0247(4) 0.8311(4) 0.0791(2) 0.0516(19) Uani 1 1 d .
H64 H 1.0264 0.8086 0.0550 0.062 Uiso 1 1 calc R
C65 C 1.0490(3) 0.9056(4) 0.0855(2) 0.0386(17) Uani 1 1 d .
C66 C 1.0450(3) 0.9387(5) 0.1212(3) 0.0468(19) Uani 1 1 d .
H66 H 1.0606 0.9915 0.1257 0.056 Uiso 1 1 calc R
C67 C 1.0190(4) 0.8960(5) 0.1499(3) 0.043(2) Uani 1 1 d .
H67 H 1.0178 0.9181 0.1741 0.051 Uiso 1 1 calc R
C68 C 1.0791(3) 0.9524(4) 0.0540(2) 0.0506(19) Uani 1 1 d .
H68 H 1.0889 1.0078 0.0634 0.061 Uiso 1 1 calc R
C69 C 1.1384(3) 0.9131(5) 0.0423(2) 0.059(2) Uani 1 1 d .
H69A H 1.1528 0.9382 0.0194 0.088 Uiso 1 1 calc R
H69B H 1.1319 0.8551 0.0382 0.088 Uiso 1 1 calc R
H69C H 1.1690 0.9208 0.0617 0.088 Uiso 1 1 calc R
C70 C 1.0374(4) 0.9622(5) 0.0214(3) 0.062(2) Uani 1 1 d .
H70A H 1.0282 0.9088 0.0109 0.094 Uiso 1 1 calc R
H70B H 1.0573 0.9959 0.0027 0.094 Uiso 1 1 calc R
H70C H 0.9995 0.9882 0.0293 0.094 Uiso 1 1 calc R
N1 N 0.8375(3) 0.3567(3) 0.30387(19) 0.0419(15) Uani 1 1 d .
N2 N 0.9693(3) 0.7740(4) 0.1708(2) 0.0402(15) Uani 1 1 d .
Pt3 Pt 0.125694(10) 0.997563(12) 0.48217(5) 0.02538(6) Uani 1 1 d .
Pt4 Pt 0.168045(9) 0.869298(12) 0.51787(5) 0.02626(5) Uani 1 1 d .
P5 P 0.07842(7) 0.90744(10) 0.44380(7) 0.0281(4) Uani 1 1 d .
P6 P 0.07438(9) 0.80743(11) 0.51058(8) 0.0289(5) Uani 1 1 d .
P7 P 0.17582(7) 1.07381(9) 0.52528(7) 0.0292(4) Uani 1 1 d .
P8 P 0.26088(7) 0.93527(9) 0.52220(7) 0.0293(3) Uani 1 1 d .
C71 C 0.0303(3) 0.9521(4) 0.4088(2) 0.0365(16) Uani 1 1 d .
C72 C -0.0252(4) 0.9854(6) 0.4176(2) 0.082(3) Uani 1 1 d .
H72 H -0.0410 0.9791 0.4418 0.099 Uiso 1 1 calc R
C73 C -0.0585(5) 1.0283(9) 0.3913(4) 0.115(5) Uani 1 1 d .
H73 H -0.0963 1.0518 0.3982 0.138 Uiso 1 1 calc R
C74 C -0.0393(5) 1.0371(6) 0.3576(3) 0.080(3) Uani 1 1 d .
H74 H -0.0629 1.0667 0.3403 0.096 Uiso 1 1 calc R
C75 C 0.0151(4) 1.0036(5) 0.3472(2) 0.060(2) Uani 1 1 d .
H75 H 0.0290 1.0092 0.3225 0.072 Uiso 1 1 calc R
C76 C 0.0501(3) 0.9612(5) 0.3731(2) 0.051(2) Uani 1 1 d .
H76 H 0.0881 0.9384 0.3659 0.061 Uiso 1 1 calc R
C77 C 0.1243(3) 0.8329(4) 0.4203(2) 0.0338(16) Uani 1 1 d .
C78 C 0.0965(4) 0.7672(5) 0.4035(2) 0.0431(19) Uani 1 1 d .
H78 H 0.0534 0.7631 0.4028 0.052 Uiso 1 1 calc R
C79 C 0.1330(4) 0.7062(5) 0.3875(3) 0.058(2) Uani 1 1 d .
H79 H 0.1146 0.6614 0.3753 0.070 Uiso 1 1 calc R
C80 C 0.1955(4) 0.7118(5) 0.3894(2) 0.052(2) Uani 1 1 d .
H80 H 0.2202 0.6703 0.3792 0.062 Uiso 1 1 calc R
C81 C 0.2212(4) 0.7755(6) 0.4056(2) 0.055(2) Uani 1 1 d .
H81 H 0.2644 0.7787 0.4065 0.066 Uiso 1 1 calc R
C82 C 0.1868(3) 0.8381(4) 0.4215(2) 0.0371(15) Uani 1 1 d .
H82 H 0.2062 0.8830 0.4330 0.045 Uiso 1 1 calc R
C83 C 0.0272(3) 0.8497(4) 0.47323(19) 0.0327(14) Uani 1 1 d .
H83A H 0.0075 0.8057 0.4590 0.039 Uiso 1 1 calc R
H83B H -0.0049 0.8853 0.4835 0.039 Uiso 1 1 calc R
C84 C 0.0792(4) 0.6978(5) 0.4993(2) 0.034(2) Uani 1 1 d .
C85 C 0.1341(3) 0.6682(4) 0.4847(2) 0.0380(15) Uani 1 1 d .
H85 H 0.1682 0.7027 0.4814 0.046 Uiso 1 1 calc R
C86 C 0.1366(4) 0.5871(4) 0.4754(2) 0.0490(19) Uani 1 1 d .
H86 H 0.1734 0.5656 0.4657 0.059 Uiso 1 1 calc R
C87 C 0.0880(4) 0.5371(4) 0.4797(2) 0.057(2) Uani 1 1 d .
H87 H 0.0906 0.4818 0.4725 0.068 Uiso 1 1 calc R
C88 C 0.0339(4) 0.5675(4) 0.4948(2) 0.052(2) Uani 1 1 d .
H88 H -0.0003 0.5330 0.4984 0.062 Uiso 1 1 calc R
C89 C 0.0311(3) 0.6476(4) 0.5043(2) 0.0411(16) Uani 1 1 d .
H89 H -0.0054 0.6685 0.5147 0.049 Uiso 1 1 calc R
C90 C 0.0248(3) 0.8114(4) 0.5508(2) 0.0411(17) Uani 1 1 d .
C91 C -0.0378(3) 0.8108(4) 0.5469(3) 0.055(2) Uani 1 1 d .
H91 H -0.0562 0.8140 0.5232 0.066 Uiso 1 1 calc R
C92 C -0.0738(5) 0.8054(5) 0.5792(4) 0.086(4) Uani 1 1 d .
H92 H -0.1168 0.8030 0.5770 0.103 Uiso 1 1 calc R
C93 C -0.0482(6) 0.8035(6) 0.6131(3) 0.084(4) Uani 1 1 d .
H93 H -0.0732 0.8006 0.6344 0.101 Uiso 1 1 calc R
C94 C 0.0130(6) 0.8057(5) 0.6165(3) 0.076(3) Uani 1 1 d .
H94 H 0.0306 0.8060 0.6404 0.091 Uiso 1 1 calc R
C95 C 0.0509(4) 0.8076(4) 0.5855(2) 0.0472(18) Uani 1 1 d .
H95 H 0.0939 0.8064 0.5882 0.057 Uiso 1 1 calc R
C96 C 0.1731(3) 1.1838(4) 0.5209(3) 0.0381(17) Uani 1 1 d .
C97 C 0.2240(3) 1.2307(5) 0.5144(3) 0.0442(18) Uani 1 1 d .
H97 H 0.2626 1.2056 0.5112 0.053 Uiso 1 1 calc R
C98 C 0.2190(4) 1.3142(5) 0.5124(3) 0.065(3) Uani 1 1 d .
H98 H 0.2540 1.3464 0.5076 0.078 Uiso 1 1 calc R
C99 C 0.1635(5) 1.3504(5) 0.5174(4) 0.068(3) Uani 1 1 d .
H99 H 0.1602 1.4078 0.5166 0.082 Uiso 1 1 calc R
C100 C 0.1137(4) 1.3054(5) 0.5235(4) 0.062(3) Uani 1 1 d .
H100 H 0.0754 1.3308 0.5273 0.074 Uiso 1 1 calc R
C101 C 0.1183(3) 1.2221(5) 0.5243(3) 0.052(2) Uani 1 1 d .
H101 H 0.0824 1.1906 0.5273 0.062 Uiso 1 1 calc R
C102 C 0.1584(3) 1.0600(3) 0.57388(18) 0.0291(14) Uani 1 1 d .
C103 C 0.1151(3) 1.0048(4) 0.5860(2) 0.0369(18) Uani 1 1 d .
H103 H 0.0924 0.9743 0.5686 0.044 Uiso 1 1 calc R
C104 C 0.1049(4) 0.9942(4) 0.6236(2) 0.049(2) Uani 1 1 d .
H104 H 0.0748 0.9569 0.6317 0.058 Uiso 1 1 calc R
C105 C 0.1387(4) 1.0378(5) 0.6493(3) 0.055(2) Uani 1 1 d .
H105 H 0.1325 1.0300 0.6750 0.066 Uiso 1 1 calc R
C106 C 0.1812(4) 1.0925(5) 0.6368(2) 0.055(2) Uani 1 1 d .
H106 H 0.2040 1.1232 0.6541 0.066 Uiso 1 1 calc R
C107 C 0.1913(3) 1.1036(4) 0.5997(2) 0.0459(17) Uani 1 1 d .
H107 H 0.2210 1.1415 0.5917 0.055 Uiso 1 1 calc R
C108 C 0.2553(2) 1.0468(3) 0.5199(2) 0.0327(13) Uani 1 1 d .
H10A H 0.2798 1.0717 0.5398 0.039 Uiso 1 1 calc R
H10B H 0.2707 1.0665 0.4959 0.039 Uiso 1 1 calc R
C109 C 0.3167(3) 0.9080(4) 0.48668(18) 0.0355(15) Uani 1 1 d .
C110 C 0.3226(3) 0.8271(4) 0.4772(2) 0.0454(17) Uani 1 1 d .
H110 H 0.2963 0.7879 0.4879 0.055 Uiso 1 1 calc R
C111 C 0.3671(3) 0.8030(5) 0.4521(2) 0.0526(19) Uani 1 1 d .
H111 H 0.3706 0.7478 0.4450 0.063 Uiso 1 1 calc R
C112 C 0.4067(4) 0.8618(5) 0.4373(2) 0.057(2) Uani 1 1 d .
H112 H 0.4372 0.8462 0.4201 0.069 Uiso 1 1 calc R
C113 C 0.4013(3) 0.9406(5) 0.4474(2) 0.055(2) Uani 1 1 d .
H113 H 0.4285 0.9796 0.4374 0.066 Uiso 1 1 calc R
C114 C 0.3560(3) 0.9656(5) 0.4725(2) 0.0476(18) Uani 1 1 d .
H114 H 0.3525 1.0208 0.4796 0.057 Uiso 1 1 calc R
C115 C 0.3004(3) 0.9176(4) 0.5657(2) 0.0355(15) Uani 1 1 d .
C116 C 0.3630(3) 0.9054(4) 0.5664(2) 0.0455(17) Uani 1 1 d .
H116 H 0.3857 0.9049 0.5441 0.055 Uiso 1 1 calc R
C117 C 0.3923(3) 0.8939(5) 0.6001(3) 0.056(2) Uani 1 1 d .
H117 H 0.4350 0.8851 0.6007 0.068 Uiso 1 1 calc R
C118 C 0.3602(4) 0.8954(5) 0.6324(3) 0.062(2) Uani 1 1 d .
H118 H 0.3804 0.8867 0.6552 0.074 Uiso 1 1 calc R
C119 C 0.2989(4) 0.9092(5) 0.6318(2) 0.051(2) Uani 1 1 d .
H119 H 0.2768 0.9130 0.6542 0.061 Uiso 1 1 calc R
C120 C 0.2688(4) 0.9177(5) 0.5985(2) 0.044(2) Uani 1 1 d .
H120 H 0.2258 0.9238 0.5982 0.053 Uiso 1 1 calc R
C121 C 0.0987(3) 1.0927(4) 0.45276(18) 0.0300(13) Uani 1 1 d .
C122 C 0.0737(3) 1.2157(4) 0.4127(2) 0.0384(17) Uani 1 1 d .
C123 C 0.0401(4) 1.2753(6) 0.4273(3) 0.058(2) Uani 1 1 d .
H123 H 0.0244 1.2705 0.4516 0.070 Uiso 1 1 calc R
C124 C 0.0283(4) 1.3452(5) 0.4061(3) 0.070(3) Uani 1 1 d .
H124 H 0.0040 1.3876 0.4159 0.084 Uiso 1 1 calc R
C125 C 0.0517(4) 1.3518(4) 0.3716(2) 0.056(2) Uani 1 1 d .
C126 C 0.0853(5) 1.2889(5) 0.3564(3) 0.072(3) Uani 1 1 d .
H126 H 0.1006 1.2926 0.3319 0.087 Uiso 1 1 calc R
C127 C 0.0961(5) 1.2202(6) 0.3778(3) 0.071(3) Uani 1 1 d .
H127 H 0.1191 1.1765 0.3680 0.085 Uiso 1 1 calc R
C128 C 0.0444(4) 1.4279(5) 0.3463(3) 0.067(2) Uani 1 1 d .
H128 H 0.0798 1.4271 0.3290 0.080 Uiso 1 1 calc R
C129 C 0.0503(5) 1.5050(5) 0.3683(3) 0.071(3) Uani 1 1 d .
H12A H 0.0188 1.5063 0.3875 0.107 Uiso 1 1 calc R
H12B H 0.0453 1.5517 0.3519 0.107 Uiso 1 1 calc R
H12C H 0.0906 1.5070 0.3799 0.107 Uiso 1 1 calc R
C130 C -0.0093(5) 1.4202(5) 0.3237(3) 0.108(4) Uani 1 1 d .
H13A H -0.0100 1.4639 0.3054 0.162 Uiso 1 1 calc R
H13B H -0.0456 1.4236 0.3393 0.162 Uiso 1 1 calc R
H13C H -0.0086 1.3677 0.3111 0.162 Uiso 1 1 calc R
C131 C 0.2015(3) 0.7787(5) 0.5477(2) 0.0357(16) Uani 1 1 d .
C132 C 0.2459(3) 0.6819(4) 0.5950(2) 0.0353(15) Uani 1 1 d .
C133 C 0.2724(3) 0.6080(5) 0.5874(2) 0.0410(19) Uani 1 1 d .
H133 H 0.2734 0.5868 0.5630 0.049 Uiso 1 1 calc R
C134 C 0.2978(3) 0.5656(4) 0.6173(3) 0.0430(19) Uani 1 1 d .
H134 H 0.3157 0.5142 0.6127 0.052 Uiso 1 1 calc R
C135 C 0.2982(3) 0.5939(5) 0.6524(2) 0.0421(19) Uani 1 1 d .
C136 C 0.2716(3) 0.6697(4) 0.6587(2) 0.0462(18) Uani 1 1 d .
H136 H 0.2721 0.6923 0.6828 0.055 Uiso 1 1 calc R
C137 C 0.2446(3) 0.7117(4) 0.6304(2) 0.0462(18) Uani 1 1 d .
H137 H 0.2250 0.7619 0.6353 0.055 Uiso 1 1 calc R
C138 C 0.3286(3) 0.5485(4) 0.6835(2) 0.0507(19) Uani 1 1 d .
H138 H 0.3390 0.4928 0.6746 0.061 Uiso 1 1 calc R
C139 C 0.2866(4) 0.5407(6) 0.7168(2) 0.070(3) Uani 1 1 d .
H13D H 0.2477 0.5173 0.7090 0.105 Uiso 1 1 calc R
H13E H 0.2796 0.5944 0.7275 0.105 Uiso 1 1 calc R
H13F H 0.3056 0.5054 0.7352 0.105 Uiso 1 1 calc R
C140 C 0.3873(3) 0.5906(5) 0.6949(3) 0.065(2) Uani 1 1 d .
H14A H 0.3778 0.6444 0.7048 0.097 Uiso 1 1 calc R
H14B H 0.4141 0.5961 0.6735 0.097 Uiso 1 1 calc R
H14C H 0.4078 0.5583 0.7139 0.097 Uiso 1 1 calc R
N3 N 0.0874(2) 1.1468(3) 0.43433(18) 0.0385(14) Uani 1 1 d .
N4 N 0.2196(3) 0.7302(4) 0.5665(2) 0.0376(15) Uani 1 1 d .
B1 B 0.5630(4) 0.5951(7) 0.2599(3) 0.069(3) Uani 1 1 d .
B2 B 0.6831(4) 0.4053(6) 0.9742(3) 0.058(2) Uani 1 1 d .
F1 F 0.5761(4) 0.6347(5) 0.22767(17) 0.147(3) Uani 1 1 d .
F2 F 0.5337(3) 0.5248(4) 0.2521(2) 0.131(3) Uani 1 1 d .
F3 F 0.5307(3) 0.6436(3) 0.2807(2) 0.115(2) Uani 1 1 d .
F4 F 0.6175(3) 0.5812(6) 0.2733(2) 0.208(5) Uani 1 1 d .
F5 F 0.7005(4) 0.3693(3) 0.9418(2) 0.156(4) Uani 1 1 d .
F6 F 0.7100(4) 0.3613(4) 0.9987(2) 0.168(4) Uani 1 1 d .
F7 F 0.6252(3) 0.3976(5) 0.9794(3) 0.173(4) Uani 1 1 d .
F8 F 0.7045(4) 0.4812(3) 0.97491(19) 0.131(3) Uani 1 1 d .
B3 B 0.6690(4) 0.1665(7) 0.2395(3) 0.065(3) Uani 1 1 d .
B4 B 0.0810(5) 0.6723(6) 0.9935(3) 0.073(3) Uani 1 1 d .
F9 F 0.6576(4) 0.1458(5) 0.27416(17) 0.159(4) Uani 1 1 d .
F10 F 0.6986(3) 0.2407(4) 0.23841(19) 0.110(2) Uani 1 1 d .
F11 F 0.7107(3) 0.1168(5) 0.2262(2) 0.147(3) Uani 1 1 d .
F12 F 0.6213(2) 0.1662(4) 0.21800(19) 0.114(2) Uani 1 1 d .
F13 F 0.1310(2) 0.6679(4) 1.01601(19) 0.1053(18) Uani 1 1 d .
F14 F 0.1004(4) 0.6537(4) 0.95870(19) 0.133(3) Uani 1 1 d .
F15 F 0.0559(4) 0.7449(3) 0.9946(2) 0.143(4) Uani 1 1 d .
F16 F 0.0402(3) 0.6149(4) 1.0016(3) 0.145(3) Uani 1 1 d .

loop_
_atom_site_aniso_label
_atom_site_aniso_U_11
_atom_site_aniso_U_22
_atom_site_aniso_U_33
_atom_site_aniso_U_23
_atom_site_aniso_U_13
_atom_site_aniso_U_12
Pt1 0.02730(13) 0.02567(13) 0.02365(14) 0.00178(10) 0.00252(9) -0.00313(9)
Pt2 0.02756(11) 0.02729(11) 0.02614(12) 0.00273(11) 0.00490(10) -0.00322(8)
P1 0.0288(8) 0.0284(8) 0.0330(11) 0.0000(7) 0.0048(7) 0.0004(6)
P2 0.0267(7) 0.0325(8) 0.0360(10) -0.0002(7) 0.0045(7) -0.0047(6)
P3 0.0269(8) 0.0281(8) 0.0235(9) 0.0010(7) 0.0018(6) -0.0043(6)
P4 0.0275(8) 0.0286(9) 0.0236(11) 0.0026(8) 0.0033(7) -0.0019(6)
C1 0.052(5) 0.048(5) 0.040(5) 0.010(4) 0.014(4) 0.005(4)
C2 0.045(4) 0.081(6) 0.060(5) -0.027(5) 0.012(4) -0.018(4)
C3 0.048(5) 0.038(4) 0.077(7) -0.007(6) -0.005(5) -0.004(4)
C4 0.027(3) 0.026(3) 0.050(4) -0.001(3) 0.007(3) -0.001(2)
C5 0.040(3) 0.028(3) 0.032(4) -0.009(3) 0.004(3) 0.001(3)
C6 0.089(7) 0.027(4) 0.116(11) 0.001(5) 0.040(6) 0.004(4)
C7 0.073(6) 0.037(5) 0.116(9) -0.019(6) 0.021(7) -0.030(4)
C8 0.040(4) 0.027(3) 0.045(5) -0.003(3) 0.019(3) -0.002(3)
C9 0.039(3) 0.026(3) 0.026(3) -0.001(3) 0.007(3) -0.006(3)
C10 0.038(4) 0.045(4) 0.040(5) -0.004(4) 0.003(4) -0.004(3)
C11 0.039(4) 0.036(4) 0.079(7) 0.002(5) 0.014(4) 0.003(4)
C12 0.068(5) 0.063(5) 0.030(4) 0.007(4) -0.004(4) -0.026(4)
C13 0.030(3) 0.050(4) 0.056(5) -0.009(4) -0.002(3) 0.006(3)
C14 0.054(5) 0.091(6) 0.043(5) 0.015(5) -0.006(4) -0.012(4)
C15 0.036(4) 0.056(4) 0.061(5) -0.023(4) -0.001(4) 0.000(3)
C16 0.046(4) 0.043(4) 0.042(4) -0.004(3) 0.005(3) 0.006(3)
C17 0.035(3) 0.058(4) 0.057(5) 0.012(4) -0.002(3) -0.008(3)
C18 0.057(5) 0.039(4) 0.101(8) 0.020(5) 0.029(5) 0.008(4)
C19 0.032(3) 0.042(4) 0.031(4) 0.000(4) 0.015(3) -0.007(3)
C20 0.042(4) 0.050(4) 0.048(5) 0.021(3) 0.007(3) -0.006(3)
C21 0.043(4) 0.051(4) 0.062(5) -0.004(4) 0.023(4) -0.001(3)
C22 0.044(5) 0.120(8) 0.045(5) -0.016(5) 0.003(4) -0.014(5)
C23 0.037(4) 0.062(5) 0.076(6) 0.015(5) 0.023(4) -0.012(3)
C24 0.063(5) 0.053(5) 0.048(5) -0.022(4) 0.014(4) 0.000(4)
C25 0.075(5) 0.055(4) 0.038(4) 0.014(4) 0.024(4) -0.021(4)
C26 0.089(6) 0.067(5) 0.031(4) 0.009(4) 0.003(4) -0.025(5)
C27 0.095(7) 0.048(4) 0.053(6) 0.007(4) 0.048(5) 0.006(4)
C28 0.043(4) 0.051(5) 0.047(5) 0.001(4) -0.007(4) -0.001(3)
C29 0.065(6) 0.059(5) 0.079(7) 0.002(5) 0.041(5) -0.002(4)
C30 0.065(5) 0.056(5) 0.032(5) -0.011(4) -0.003(4) 0.000(4)
C31 0.085(7) 0.055(5) 0.052(7) 0.006(5) 0.022(6) 0.012(5)
C32 0.028(3) 0.024(3) 0.028(4) 0.001(3) -0.002(2) -0.006(2)
C33 0.040(3) 0.040(3) 0.025(4) 0.002(3) -0.002(3) -0.004(3)
C34 0.049(5) 0.056(4) 0.045(6) 0.002(5) -0.008(4) -0.013(4)
C35 0.060(5) 0.045(4) 0.042(4) -0.002(3) -0.011(4) -0.022(3)
C36 0.055(5) 0.038(4) 0.046(5) -0.003(3) 0.005(4) 0.000(3)
C37 0.040(4) 0.035(3) 0.032(4) 0.001(4) 0.004(3) 0.001(4)
C38 0.019(3) 0.035(3) 0.029(4) 0.000(3) 0.005(2) -0.002(2)
C39 0.043(4) 0.024(3) 0.030(4) 0.004(3) -0.006(3) 0.000(3)
C40 0.064(5) 0.036(3) 0.030(4) 0.000(3) -0.004(3) 0.010(3)
C41 0.104(7) 0.038(4) 0.030(4) 0.001(3) -0.008(4) 0.012(4)
C42 0.087(6) 0.051(5) 0.054(6) -0.011(4) -0.036(5) 0.006(4)
C43 0.059(5) 0.057(5) 0.071(6) 0.003(4) -0.023(5) -0.009(4)
C44 0.042(4) 0.046(4) 0.055(5) 0.009(4) -0.013(4) 0.000(3)
C45 0.029(4) 0.032(4) 0.035(5) 0.007(3) 0.012(3) -0.001(3)
C46 0.043(4) 0.033(3) 0.055(5) 0.004(3) 0.011(3) 0.001(3)
C47 0.060(5) 0.041(4) 0.072(6) 0.004(4) 0.027(4) 0.007(4)
C48 0.086(6) 0.028(4) 0.077(7) -0.001(4) 0.038(5) -0.010(4)
C49 0.077(5) 0.047(4) 0.050(5) -0.009(4) 0.011(4) -0.027(4)
C50 0.046(4) 0.032(3) 0.043(4) 0.003(3) 0.002(3) -0.013(3)
C51 0.037(3) 0.043(4) 0.021(3) -0.004(3) -0.006(3) 0.006(3)
C52 0.050(4) 0.034(4) 0.044(5) 0.008(3) 0.008(4) -0.007(3)
C53 0.077(6) 0.069(5) 0.047(5) 0.019(4) -0.015(4) -0.039(5)
C54 0.091(6) 0.057(5) 0.072(6) 0.021(4) -0.024(5) -0.043(5)
C55 0.060(4) 0.043(4) 0.036(4) 0.005(3) 0.006(3) -0.014(3)
C56 0.067(5) 0.052(5) 0.052(6) 0.014(5) -0.011(4) -0.019(4)
C57 0.066(5) 0.041(5) 0.052(6) 0.008(4) -0.014(5) -0.020(4)
C58 0.075(5) 0.055(5) 0.075(6) 0.031(4) -0.004(5) -0.023(4)
C59 0.104(8) 0.115(8) 0.105(9) 0.072(7) 0.039(7) -0.011(6)
C60 0.253(17) 0.062(6) 0.060(7) 0.030(5) -0.025(9) -0.071(8)
C61 0.033(4) 0.037(4) 0.033(5) 0.014(4) 0.010(3) -0.008(3)
C62 0.031(3) 0.040(4) 0.042(4) 0.016(3) 0.005(3) -0.002(3)
C63 0.069(5) 0.035(4) 0.044(5) 0.004(3) 0.014(4) -0.009(4)
C64 0.071(5) 0.041(4) 0.043(5) 0.007(3) 0.006(4) -0.006(4)
C65 0.035(4) 0.042(4) 0.039(5) 0.012(4) 0.002(3) -0.001(3)
C66 0.046(4) 0.046(5) 0.048(5) 0.006(4) 0.001(4) -0.006(4)
C67 0.041(4) 0.045(4) 0.041(5) 0.009(4) 0.001(4) -0.002(3)
C68 0.047(4) 0.051(4) 0.054(5) 0.024(4) 0.015(4) 0.000(4)
C69 0.053(5) 0.062(5) 0.062(5) 0.025(4) 0.015(4) 0.012(4)
C70 0.063(5) 0.063(5) 0.061(6) 0.024(5) 0.005(5) 0.005(4)
N1 0.048(3) 0.035(3) 0.042(4) 0.010(3) 0.005(3) -0.010(2)
N2 0.042(4) 0.038(3) 0.041(4) 0.009(4) -0.001(3) -0.009(3)
Pt3 0.02757(12) 0.02471(13) 0.02387(14) 0.00040(10) -0.00543(9) 0.00208(9)
Pt4 0.02782(11) 0.02656(11) 0.02440(12) 0.00197(11) -0.00537(9) 0.00274(8)
P5 0.0286(8) 0.0314(8) 0.0243(9) -0.0001(7) -0.0082(7) 0.0005(6)
P6 0.0302(9) 0.0259(8) 0.0306(12) -0.0005(8) 0.0007(8) 0.0025(7)
P7 0.0299(8) 0.0288(8) 0.0290(11) -0.0032(7) -0.0056(7) 0.0014(6)
P8 0.0302(7) 0.0293(7) 0.0284(9) 0.0015(7) -0.0071(7) 0.0023(6)
C71 0.037(3) 0.037(3) 0.036(4) 0.000(3) -0.018(3) 0.001(3)
C72 0.088(7) 0.135(8) 0.024(4) -0.005(5) -0.012(4) 0.064(6)
C73 0.100(8) 0.174(12) 0.072(8) 0.003(8) -0.018(7) 0.087(8)
C74 0.085(7) 0.087(7) 0.068(7) 0.005(6) -0.031(6) 0.031(5)
C75 0.078(6) 0.072(5) 0.029(4) 0.015(4) -0.024(4) -0.014(4)
C76 0.046(4) 0.056(5) 0.052(5) 0.017(4) -0.008(4) -0.010(3)
C77 0.041(4) 0.037(4) 0.024(4) -0.005(3) -0.006(3) 0.003(3)
C78 0.053(5) 0.044(4) 0.033(4) -0.011(4) -0.005(4) 0.005(4)
C79 0.086(6) 0.040(4) 0.049(5) -0.020(4) 0.002(4) 0.001(4)
C80 0.064(5) 0.062(5) 0.029(4) -0.008(4) 0.004(4) 0.030(4)
C81 0.047(5) 0.085(6) 0.033(5) -0.005(5) -0.001(4) 0.025(5)
C82 0.035(3) 0.045(4) 0.031(4) -0.010(3) -0.006(3) 0.004(3)
C83 0.036(3) 0.027(3) 0.035(4) 0.003(3) -0.004(3) 0.003(3)
C84 0.052(5) 0.028(4) 0.021(4) -0.001(3) -0.008(3) 0.009(3)
C85 0.044(4) 0.038(3) 0.031(4) -0.003(3) -0.006(3) 0.003(3)
C86 0.062(5) 0.032(4) 0.053(5) -0.014(3) -0.013(4) 0.022(3)
C87 0.089(6) 0.030(4) 0.051(5) -0.013(4) -0.031(5) 0.007(4)
C88 0.062(5) 0.034(4) 0.060(5) 0.000(4) -0.018(4) -0.009(3)
C89 0.044(4) 0.038(3) 0.041(4) -0.001(3) -0.013(3) -0.001(3)
C90 0.043(4) 0.026(3) 0.054(5) -0.001(3) 0.015(3) 0.001(3)
C91 0.048(4) 0.046(4) 0.072(6) 0.006(4) 0.019(4) 0.008(3)
C92 0.068(6) 0.052(5) 0.138(11) -0.002(6) 0.066(7) 0.002(4)
C93 0.119(9) 0.054(5) 0.080(8) -0.008(5) 0.072(7) -0.009(6)
C94 0.137(10) 0.045(5) 0.046(6) -0.010(4) 0.037(6) -0.021(5)
C95 0.061(5) 0.035(4) 0.046(5) 0.004(3) 0.017(4) -0.002(3)
C96 0.051(4) 0.025(3) 0.038(4) 0.003(4) -0.006(4) 0.001(3)
C97 0.045(4) 0.039(3) 0.049(5) 0.008(5) -0.011(4) -0.005(4)
C98 0.079(6) 0.035(4) 0.081(7) 0.014(5) -0.037(5) -0.018(4)
C99 0.095(7) 0.044(4) 0.065(6) 0.002(6) -0.030(5) 0.019(5)
C100 0.059(5) 0.036(4) 0.089(8) 0.003(5) -0.019(5) 0.009(4)
C101 0.040(4) 0.039(5) 0.077(8) -0.002(6) -0.009(4) 0.008(4)
C102 0.037(3) 0.026(3) 0.025(3) -0.003(3) -0.003(3) 0.002(3)
C103 0.041(4) 0.034(4) 0.036(5) -0.015(3) -0.002(3) -0.002(3)
C104 0.064(5) 0.050(5) 0.033(4) -0.007(3) 0.015(4) -0.010(4)
C105 0.064(5) 0.067(6) 0.035(5) -0.006(5) -0.001(4) -0.004(5)
C106 0.068(5) 0.062(5) 0.034(5) -0.006(4) -0.005(4) -0.012(4)
C107 0.051(4) 0.045(4) 0.042(5) -0.002(4) -0.007(4) -0.009(3)
C108 0.033(3) 0.033(3) 0.032(3) 0.003(3) -0.003(3) 0.000(2)
C109 0.039(3) 0.047(4) 0.020(3) -0.001(3) -0.020(3) 0.014(3)
C110 0.034(4) 0.054(4) 0.048(5) 0.002(4) -0.012(3) 0.004(3)
C111 0.040(4) 0.060(4) 0.058(5) -0.015(4) -0.004(4) 0.012(4)
C112 0.044(4) 0.083(6) 0.046(5) -0.007(4) 0.001(4) 0.013(4)
C113 0.041(4) 0.067(5) 0.056(5) 0.001(4) 0.004(4) -0.005(4)
C114 0.040(4) 0.054(4) 0.048(5) 0.002(4) 0.004(3) -0.004(3)
C115 0.035(3) 0.032(3) 0.039(4) -0.002(3) -0.009(3) 0.004(3)
C116 0.038(4) 0.053(4) 0.046(4) -0.002(3) -0.009(3) 0.008(3)
C117 0.041(4) 0.063(5) 0.065(6) -0.002(4) -0.029(4) 0.010(4)
C118 0.082(6) 0.054(5) 0.049(5) 0.008(4) -0.040(5) 0.000(4)
C119 0.072(6) 0.055(5) 0.025(5) 0.008(4) -0.013(4) -0.010(4)
C120 0.050(4) 0.045(4) 0.037(5) 0.006(4) -0.010(4) 0.007(4)
C121 0.035(3) 0.031(3) 0.024(3) -0.001(3) -0.006(3) 0.004(3)
C122 0.056(4) 0.031(4) 0.028(4) 0.011(3) -0.013(3) 0.004(3)
C123 0.058(5) 0.057(5) 0.060(6) 0.016(5) 0.006(4) 0.015(4)
C124 0.093(6) 0.045(4) 0.072(6) 0.016(4) 0.008(5) 0.035(4)
C125 0.095(6) 0.037(4) 0.035(4) 0.006(3) -0.022(4) 0.004(4)
C126 0.135(9) 0.046(5) 0.037(5) 0.014(4) 0.009(5) 0.021(5)
C127 0.116(8) 0.050(6) 0.046(6) 0.012(5) 0.000(6) 0.032(5)
C128 0.090(6) 0.051(4) 0.059(5) 0.016(4) -0.007(5) 0.012(4)
C129 0.100(7) 0.049(5) 0.065(7) 0.013(4) -0.027(5) -0.005(4)
C130 0.106(8) 0.061(5) 0.157(11) 0.053(6) -0.080(8) -0.022(5)
C131 0.046(4) 0.040(4) 0.021(4) -0.003(4) 0.001(3) -0.004(4)
C132 0.032(3) 0.039(3) 0.035(4) 0.017(3) -0.006(3) 0.003(3)
C133 0.037(4) 0.047(4) 0.040(5) 0.005(4) -0.006(4) 0.005(3)
C134 0.039(4) 0.029(4) 0.061(6) 0.014(4) 0.003(4) 0.004(3)
C135 0.033(4) 0.048(4) 0.046(5) 0.023(4) -0.007(4) -0.003(3)
C136 0.062(5) 0.040(4) 0.036(4) 0.003(3) -0.007(4) -0.004(3)
C137 0.060(5) 0.033(4) 0.045(5) 0.010(3) 0.002(4) 0.014(3)
C138 0.053(4) 0.039(4) 0.061(5) 0.023(4) -0.014(4) -0.002(3)
C139 0.068(5) 0.097(6) 0.045(5) 0.047(5) -0.010(5) -0.025(5)
C140 0.045(4) 0.077(5) 0.073(6) 0.035(5) -0.021(4) -0.006(4)
N3 0.051(4) 0.026(3) 0.038(4) 0.000(3) -0.012(3) 0.003(2)
N4 0.038(3) 0.028(3) 0.047(5) 0.005(3) -0.011(3) -0.007(3)
B1 0.066(6) 0.072(6) 0.070(7) 0.009(6) 0.013(5) 0.030(5)
B2 0.071(6) 0.057(5) 0.045(5) 0.000(4) 0.020(4) 0.018(4)
F1 0.190(7) 0.194(8) 0.059(4) -0.022(4) 0.019(4) -0.055(5)
F2 0.130(5) 0.100(4) 0.163(7) -0.057(4) 0.071(5) 0.001(4)
F3 0.099(4) 0.075(3) 0.171(7) -0.027(4) 0.066(4) 0.008(3)
F4 0.145(6) 0.277(10) 0.203(8) -0.086(8) -0.095(6) 0.157(7)
F5 0.244(9) 0.102(4) 0.123(6) -0.055(4) 0.124(6) -0.065(5)
F6 0.269(10) 0.100(5) 0.136(7) 0.024(4) -0.115(7) -0.001(5)
F7 0.097(5) 0.120(5) 0.300(11) -0.006(6) 0.075(6) 0.021(4)
F8 0.222(7) 0.051(3) 0.120(5) -0.016(3) 0.100(5) -0.008(4)
B3 0.038(4) 0.093(7) 0.065(6) -0.012(5) 0.019(4) -0.016(5)
B4 0.090(7) 0.050(5) 0.080(7) -0.007(5) -0.036(6) 0.022(5)
F9 0.237(8) 0.183(7) 0.057(4) 0.006(4) 0.012(5) -0.140(6)
F10 0.139(5) 0.114(5) 0.078(5) 0.035(3) -0.028(4) -0.064(4)
F11 0.141(6) 0.211(8) 0.089(5) -0.003(5) 0.014(4) 0.065(5)
F12 0.056(3) 0.181(6) 0.106(5) -0.040(5) -0.013(3) -0.017(3)
F13 0.061(3) 0.134(4) 0.121(5) 0.039(4) -0.010(4) 0.014(3)
F14 0.182(7) 0.132(5) 0.084(5) 0.013(4) 0.036(4) 0.054(5)
F15 0.174(6) 0.085(4) 0.170(8) -0.061(4) -0.118(6) 0.061(4)
F16 0.087(4) 0.104(4) 0.246(10) 0.002(5) 0.019(5) -0.035(3)

loop_
_atom_type_symbol
_atom_type_description
_atom_type_scat_dispersion_real
_atom_type_scat_dispersion_imag
_atom_type_scat_source
C C 0.0033 0.0016 'International Tables Vol C Tables 4.2.6.8 and 6.1.1.4'
H H 0.0000 0.0000 'International Tables Vol C Tables 4.2.6.8 and 6.1.1.4'
B B 0.0013 0.0007 'International Tables Vol C Tables 4.2.6.8 and 6.1.1.4'
N N 0.0061 0.0033 'International Tables Vol C Tables 4.2.6.8 and 6.1.1.4'
F F 0.0171 0.0103 'International Tables Vol C Tables 4.2.6.8 and 6.1.1.4'
P P 0.1023 0.0942 'International Tables Vol C Tables 4.2.6.8 and 6.1.1.4'
Pt Pt -1.7033 8.3905 'International Tables Vol C Tables 4.2.6.8 and 6.1.1.4'

loop_
_geom_angle_atom_site_label_1
_geom_angle_atom_site_label_2
_geom_angle_atom_site_label_3
_geom_angle
C51 Pt1 P3 92.63(19)
C51 Pt1 P1 93.84(19)
P3 Pt1 P1 173.47(6)
C51 Pt1 Pt2 176.38(18)
P3 Pt1 Pt2 86.39(4)
P1 Pt1 Pt2 87.21(4)
C61 Pt2 P4 92.6(2)
C61 Pt2 P2 90.2(2)
P4 Pt2 P2 177.08(7)
C61 Pt2 Pt1 176.6(3)
P4 Pt2 Pt1 89.49(5)
P2 Pt2 Pt1 87.82(4)
C4 P1 C19 104.3(3)
C4 P1 C5 105.9(3)
C19 P1 C5 103.4(3)
C4 P1 Pt1 104.6(2)
C19 P1 Pt1 118.1(3)
C5 P1 Pt1 119.1(2)
C13 P2 C8 103.2(4)
C13 P2 C4 104.9(3)
C8 P2 C4 103.0(3)
C13 P2 Pt2 115.3(2)
C8 P2 Pt2 114.3(2)
C4 P2 Pt2 114.68(18)
C32 P3 C38 104.1(3)
C32 P3 C9 105.1(3)
C38 P3 C9 106.9(3)
C32 P3 Pt1 121.1(2)
C38 P3 Pt1 105.3(2)
C9 P3 Pt1 113.2(2)
C45 P4 C39 104.5(3)
C45 P4 C38 104.3(3)
C39 P4 C38 103.9(3)
C45 P4 Pt2 113.4(2)
C39 P4 Pt2 115.0(2)
C38 P4 Pt2 114.6(2)
C8 C1 C31 120.2(8)
C8 C1 H1 119.9
C31 C1 H1 119.9
C22 C2 C15 120.5(8)
C22 C2 H2 119.7
C15 C2 H2 119.7
C7 C3 C19 119.2(8)
C7 C3 H3 120.4
C19 C3 H3 120.4
P1 C4 P2 107.8(3)
P1 C4 H4A 110.1
P2 C4 H4A 110.1
P1 C4 H4B 110.1
P2 C4 H4B 110.1
H4A C4 H4B 108.5
C10 C5 C16 119.3(7)
C10 C5 P1 122.9(5)
C16 C5 P1 117.8(5)
C18 C6 C7 121.0(8)
C18 C6 H6 119.5
C7 C6 H6 119.5
C6 C7 C3 119.6(8)
C6 C7 H7 120.2
C3 C7 H7 120.2
C21 C8 C1 118.9(7)
C21 C8 P2 122.3(6)
C1 C8 P2 118.8(5)
C20 C9 C12 120.6(6)
C20 C9 P3 121.0(5)
C12 C9 P3 117.8(5)
C5 C10 C28 120.3(7)
C5 C10 H10 119.8
C28 C10 H10 119.8
C18 C11 C19 119.6(7)
C18 C11 H11 120.2
C19 C11 H11 120.2
C9 C12 C26 119.5(7)
C9 C12 H12 120.2
C26 C12 H12 120.2
C17 C13 C15 116.0(6)
C17 C13 P2 124.1(6)
C15 C13 P2 119.9(5)
C17 C14 C22 121.0(9)
C17 C14 H14 119.5
C22 C14 H14 119.5
C2 C15 C13 120.6(7)
C2 C15 H15 119.7
C13 C15 H15 119.7
C24 C16 C5 119.1(7)
C24 C16 H16 120.4
C5 C16 H16 120.4
C14 C17 C13 121.9(8)
C14 C17 H17 119.1
C13 C17 H17 119.1
C6 C18 C11 121.4(8)
C6 C18 H18 119.3
C11 C18 H18 119.3
C11 C19 C3 119.1(7)
C11 C19 P1 123.7(5)
C3 C19 P1 117.2(6)
C9 C20 C23 118.4(7)
C9 C20 H20 120.8
C23 C20 H20 120.8
C8 C21 C29 120.9(9)
C8 C21 H21 119.5
C29 C21 H21 119.5
C2 C22 C14 119.9(8)
C2 C22 H22 120.1
C14 C22 H22 120.1
C25 C23 C20 121.3(7)
C25 C23 H23 119.3
C20 C23 H23 119.3
C30 C24 C16 120.5(7)
C30 C24 H24 119.8
C16 C24 H24 119.8
C26 C25 C23 119.1(7)
C26 C25 H25 120.4
C23 C25 H25 120.4
C25 C26 C12 121.0(8)
C25 C26 H26 119.5
C12 C26 H26 119.5
C29 C27 C31 119.9(8)
C29 C27 H27 120.1
C31 C27 H27 120.1
C30 C28 C10 119.9(7)
C30 C28 H28 120.0
C10 C28 H28 120.0
C27 C29 C21 120.5(8)
C27 C29 H29 119.8
C21 C29 H29 119.8
C24 C30 C28 120.9(8)
C24 C30 H30 119.6
C28 C30 H30 119.6
C27 C31 C1 119.6(10)
C27 C31 H31 120.2
C1 C31 H31 120.2
C37 C32 C33 118.8(6)
C37 C32 P3 119.4(5)
C33 C32 P3 121.7(5)
C34 C33 C32 120.9(7)
C34 C33 H33 119.6
C32 C33 H33 119.6
C33 C34 C35 118.8(8)
C33 C34 H34 120.6
C35 C34 H34 120.6
C36 C35 C34 121.2(7)
C36 C35 H35 119.4
C34 C35 H35 119.4
C37 C36 C35 118.5(7)
C37 C36 H36 120.7
C35 C36 H36 120.7
C36 C37 C32 121.7(7)
C36 C37 H37 119.1
C32 C37 H37 119.1
P3 C38 P4 106.2(3)
P3 C38 H38A 110.5
P4 C38 H38A 110.5
P3 C38 H38B 110.5
P4 C38 H38B 110.5
H38A C38 H38B 108.7
C44 C39 C40 119.4(6)
C44 C39 P4 121.9(5)
C40 C39 P4 118.6(5)
C41 C40 C39 119.4(7)
C41 C40 H40 120.3
C39 C40 H40 120.3
C42 C41 C40 120.6(8)
C42 C41 H41 119.7
C40 C41 H41 119.7
C43 C42 C41 120.0(8)
C43 C42 H42 120.0
C41 C42 H42 120.0
C42 C43 C44 120.9(8)
C42 C43 H43 119.6
C44 C43 H43 119.6
C39 C44 C43 119.6(8)
C39 C44 H44 120.2
C43 C44 H44 120.2
C50 C45 C46 117.9(7)
C50 C45 P4 121.3(5)
C46 C45 P4 120.6(5)
C47 C46 C45 119.5(7)
C47 C46 H46 120.2
C45 C46 H46 120.2
C48 C47 C46 120.3(7)
C48 C47 H47 119.9
C46 C47 H47 119.9
C47 C48 C49 120.9(7)
C47 C48 H48 119.5
C49 C48 H48 119.5
C48 C49 C50 118.8(7)
C48 C49 H49 120.6
C50 C49 H49 120.6
C45 C50 C49 122.5(7)
C45 C50 H50 118.8
C49 C50 H50 118.8
N1 C51 Pt1 176.5(6)
C53 C52 C57 121.5(7)
C53 C52 N1 118.3(8)
C57 C52 N1 120.1(7)
C52 C53 C54 117.3(9)
C52 C53 H53 121.4
C54 C53 H53 121.4
C53 C54 C55 122.7(8)
C53 C54 H54 118.6
C55 C54 H54 118.6
C56 C55 C54 117.3(7)
C56 C55 C58 123.2(8)
C54 C55 C58 119.5(7)
C55 C56 C57 123.1(9)
C55 C56 H56 118.4
C57 C56 H56 118.4
C56 C57 C52 117.8(7)
C56 C57 H57 121.1
C52 C57 H57 121.1
C60 C58 C59 114.7(9)
C60 C58 C55 113.8(8)
C59 C58 C55 109.7(7)
C60 C58 H58 106.0
C59 C58 H58 106.0
C55 C58 H58 106.0
C58 C59 H59A 109.5
C58 C59 H59B 109.5
H59A C59 H59B 109.5
C58 C59 H59C 109.5
H59A C59 H59C 109.5
H59B C59 H59C 109.5
C58 C60 H60A 109.5
C58 C60 H60B 109.5
H60A C60 H60B 109.5
C58 C60 H60C 109.5
H60A C60 H60C 109.5
H60B C60 H60C 109.5
N2 C61 Pt2 175.4(9)
C67 C62 C63 121.0(7)
C67 C62 N2 121.1(7)
C63 C62 N2 117.8(6)
C64 C63 C62 119.8(7)
C64 C63 H63 120.1
C62 C63 H63 120.1
C65 C64 C63 120.4(8)
C65 C64 H64 119.8
C63 C64 H64 119.8
C64 C65 C66 118.9(7)
C64 C65 C68 119.8(7)
C66 C65 C68 121.3(7)
C67 C66 C65 121.5(7)
C67 C66 H66 119.3
C65 C66 H66 119.3
C62 C67 C66 118.4(8)
C62 C67 H67 120.8
C66 C67 H67 120.8
C70 C68 C69 110.5(7)
C70 C68 C65 112.3(6)
C69 C68 C65 111.4(6)
C70 C68 H68 107.5
C69 C68 H68 107.5
C65 C68 H68 107.5
C68 C69 H69A 109.5
C68 C69 H69B 109.5
H69A C69 H69B 109.5
C68 C69 H69C 109.5
H69A C69 H69C 109.5
H69B C69 H69C 109.5
C68 C70 H70A 109.5
C68 C70 H70B 109.5
H70A C70 H70B 109.5
C68 C70 H70C 109.5
H70A C70 H70C 109.5
H70B C70 H70C 109.5
C51 N1 C52 179.4(8)
C61 N2 C62 168.2(9)
C121 Pt3 P5 92.96(18)
C121 Pt3 P7 94.34(18)
P5 Pt3 P7 172.66(6)
C121 Pt3 Pt4 175.88(18)
P5 Pt3 Pt4 86.41(4)
P7 Pt3 Pt4 86.36(4)
C131 Pt4 P6 93.4(2)
C131 Pt4 P8 89.5(2)
P6 Pt4 P8 176.83(7)
C131 Pt4 Pt3 175.7(2)
P6 Pt4 Pt3 89.10(5)
P8 Pt4 Pt3 88.10(4)
C77 P5 C71 105.8(3)
C77 P5 C83 105.4(3)
C71 P5 C83 105.2(3)
C77 P5 Pt3 118.5(2)
C71 P5 Pt3 115.3(2)
C83 P5 Pt3 105.3(2)
C90 P6 C83 103.8(3)
C90 P6 C84 104.2(3)
C83 P6 C84 103.8(3)
C90 P6 Pt4 115.1(2)
C83 P6 Pt4 114.7(2)
C84 P6 Pt4 113.8(2)
C108 P7 C102 106.0(3)
C108 P7 C96 105.5(3)
C102 P7 C96 101.7(3)
C108 P7 Pt3 104.7(2)
C102 P7 Pt3 119.5(2)
C96 P7 Pt3 118.2(3)
C115 P8 C109 104.4(3)
C115 P8 C108 103.3(3)
C109 P8 C108 104.9(3)
C115 P8 Pt4 113.7(2)
C109 P8 Pt4 115.2(2)
C108 P8 Pt4 113.98(18)
C72 C71 C76 117.1(7)
C72 C71 P5 121.3(6)
C76 C71 P5 121.3(5)
C71 C72 C73 120.7(9)
C71 C72 H72 119.7
C73 C72 H72 119.7
C74 C73 C72 122.0(10)
C74 C73 H73 119.0
C72 C73 H73 119.0
C73 C74 C75 119.8(9)
C73 C74 H74 120.1
C75 C74 H74 120.1
C74 C75 C76 119.6(9)
C74 C75 H75 120.2
C76 C75 H75 120.2
C71 C76 C75 120.8(8)
C71 C76 H76 119.6
C75 C76 H76 119.6
C82 C77 C78 120.2(7)
C82 C77 P5 119.9(5)
C78 C77 P5 119.7(5)
C77 C78 C79 119.2(8)
C77 C78 H78 120.4
C79 C78 H78 120.4
C80 C79 C78 119.7(7)
C80 C79 H79 120.1
C78 C79 H79 120.1
C81 C80 C79 120.0(7)
C81 C80 H80 120.0
C79 C80 H80 120.0
C80 C81 C82 122.2(8)
C80 C81 H81 118.9
C82 C81 H81 118.9
C77 C82 C81 118.5(7)
C77 C82 H82 120.7
C81 C82 H82 120.7
P5 C83 P6 106.4(3)
P5 C83 H83A 110.5
P6 C83 H83A 110.5
P5 C83 H83B 110.5
P6 C83 H83B 110.5
H83A C83 H83B 108.6
C89 C84 C85 120.5(7)
C89 C84 P6 121.4(6)
C85 C84 P6 118.1(6)
C86 C85 C84 117.7(7)
C86 C85 H85 121.2
C84 C85 H85 121.2
C87 C86 C85 121.9(7)
C87 C86 H86 119.0
C85 C86 H86 119.0
C86 C87 C88 119.6(6)
C86 C87 H87 120.2
C88 C87 H87 120.2
C89 C88 C87 118.8(7)
C89 C88 H88 120.6
C87 C88 H88 120.6
C84 C89 C88 121.5(7)
C84 C89 H89 119.3
C88 C89 H89 119.3
C91 C90 C95 120.4(7)
C91 C90 P6 120.8(6)
C95 C90 P6 118.5(5)
C90 C91 C92 118.1(9)
C90 C91 H91 121.0
C92 C91 H91 121.0
C93 C92 C91 121.5(10)
C93 C92 H92 119.3
C91 C92 H92 119.3
C94 C93 C92 119.8(9)
C94 C93 H93 120.1
C92 C93 H93 120.1
C93 C94 C95 121.3(10)
C93 C94 H94 119.4
C95 C94 H94 119.4
C90 C95 C94 118.9(8)
C90 C95 H95 120.5
C94 C95 H95 120.5
C101 C96 C97 118.1(7)
C101 C96 P7 118.8(6)
C97 C96 P7 123.1(6)
C96 C97 C98 120.1(8)
C96 C97 H97 119.9
C98 C97 H97 119.9
C99 C98 C97 119.9(8)
C99 C98 H98 120.1
C97 C98 H98 120.1
C100 C99 C98 120.4(8)
C100 C99 H99 119.8
C98 C99 H99 119.8
C99 C100 C101 119.8(8)
C99 C100 H100 120.1
C101 C100 H100 120.1
C96 C101 C100 121.6(8)
C96 C101 H101 119.2
C100 C101 H101 119.2
C107 C102 C103 118.9(7)
C107 C102 P7 118.8(5)
C103 C102 P7 122.2(5)
C102 C103 C104 120.2(7)
C102 C103 H103 119.9
C104 C103 H103 119.9
C103 C104 C105 120.2(7)
C103 C104 H104 119.9
C105 C104 H104 119.9
C106 C105 C104 118.7(8)
C106 C105 H105 120.6
C104 C105 H105 120.6
C107 C106 C105 121.3(8)
C107 C106 H106 119.4
C105 C106 H106 119.4
C106 C107 C102 120.6(7)
C106 C107 H107 119.7
C102 C107 H107 119.7
P7 C108 P8 107.8(3)
P7 C108 H10A 110.2
P8 C108 H10A 110.2
P7 C108 H10B 110.2
P8 C108 H10B 110.2
H10A C108 H10B 108.5
C114 C109 C110 120.8(6)
C114 C109 P8 120.6(5)
C110 C109 P8 118.2(5)
C109 C110 C111 120.1(7)
C109 C110 H110 119.9
C111 C110 H110 119.9
C110 C111 C112 119.1(7)
C110 C111 H111 120.5
C112 C111 H111 120.5
C113 C112 C111 120.2(7)
C113 C112 H112 119.9
C111 C112 H112 119.9
C112 C113 C114 121.0(7)
C112 C113 H113 119.5
C114 C113 H113 119.5
C109 C114 C113 118.7(7)
C109 C114 H114 120.7
C113 C114 H114 120.7
C120 C115 C116 118.9(7)
C120 C115 P8 120.4(5)
C116 C115 P8 120.7(6)
C115 C116 C117 119.5(7)
C115 C116 H116 120.2
C117 C116 H116 120.2
C118 C117 C116 120.7(7)
C118 C117 H117 119.7
C116 C117 H117 119.7
C119 C118 C117 119.9(8)
C119 C118 H118 120.1
C117 C118 H118 120.1
C118 C119 C120 120.1(9)
C118 C119 H119 120.0
C120 C119 H119 120.0
C115 C120 C119 120.9(8)
C115 C120 H120 119.6
C119 C120 H120 119.6
N3 C121 Pt3 174.6(6)
C123 C122 C127 121.7(7)
C123 C122 N3 119.2(7)
C127 C122 N3 119.0(7)
C122 C123 C124 119.1(9)
C122 C123 H123 120.4
C124 C123 H123 120.4
C125 C124 C123 119.9(8)
C125 C124 H124 120.1
C123 C124 H124 120.1
C124 C125 C126 120.6(7)
C124 C125 C128 124.4(7)
C126 C125 C128 115.0(8)
C125 C126 C127 118.4(9)
C125 C126 H126 120.8
C127 C126 H126 120.8
C122 C127 C126 120.2(9)
C122 C127 H127 119.9
C126 C127 H127 119.9
C130 C128 C129 116.5(8)
C130 C128 C125 110.3(7)
C129 C128 C125 111.0(7)
C130 C128 H128 106.1
C129 C128 H128 106.1
C125 C128 H128 106.1
C128 C129 H12A 109.5
C128 C129 H12B 109.5
H12A C129 H12B 109.5
C128 C129 H12C 109.5
H12A C129 H12C 109.5
H12B C129 H12C 109.5
C128 C130 H13A 109.5
C128 C130 H13B 109.5
H13A C130 H13B 109.5
C128 C130 H13C 109.5
H13A C130 H13C 109.5
H13B C130 H13C 109.5
N4 C131 Pt4 175.6(8)
C137 C132 C133 120.8(6)
C137 C132 N4 118.0(6)
C133 C132 N4 121.2(7)
C132 C133 C134 116.9(8)
C132 C133 H133 121.6
C134 C133 H133 121.6
C135 C134 C133 123.7(7)
C135 C134 H134 118.2
C133 C134 H134 118.2
C134 C135 C136 117.4(7)
C134 C135 C138 122.2(7)
C136 C135 C138 120.4(8)
C137 C136 C135 120.5(7)
C137 C136 H136 119.7
C135 C136 H136 119.7
C132 C137 C136 120.6(6)
C132 C137 H137 119.7
C136 C137 H137 119.7
C135 C138 C140 110.6(6)
C135 C138 C139 111.4(6)
C140 C138 C139 109.5(7)
C135 C138 H138 108.4
C140 C138 H138 108.4
C139 C138 H138 108.4
C138 C139 H13D 109.5
C138 C139 H13E 109.5
H13D C139 H13E 109.5
C138 C139 H13F 109.5
H13D C139 H13F 109.5
H13E C139 H13F 109.5
C138 C140 H14A 109.5
C138 C140 H14B 109.5
H14A C140 H14B 109.5
C138 C140 H14C 109.5
H14A C140 H14C 109.5
H14B C140 H14C 109.5
C121 N3 C122 177.9(7)
C131 N4 C132 168.5(9)
F3 B1 F4 112.8(10)
F3 B1 F2 112.6(8)
F4 B1 F2 111.2(9)
F3 B1 F1 108.3(8)
F4 B1 F1 102.0(9)
F2 B1 F1 109.2(10)
F6 B2 F7 107.1(9)
F6 B2 F8 110.7(9)
F7 B2 F8 115.7(8)
F6 B2 F5 102.7(8)
F7 B2 F5 111.0(9)
F8 B2 F5 108.9(7)
F12 B3 F11 109.5(8)
F12 B3 F9 114.4(8)
F11 B3 F9 108.6(10)
F12 B3 F10 111.2(9)
F11 B3 F10 102.3(7)
F9 B3 F10 110.2(8)
F15 B4 F16 110.8(10)
F15 B4 F14 111.3(9)
F16 B4 F14 104.7(9)
F15 B4 F13 111.4(8)
F16 B4 F13 111.6(9)
F14 B4 F13 106.8(9)

loop_
_geom_bond_atom_site_label_1
_geom_bond_atom_site_label_2
_geom_bond_distance
Pt1 C51 1.991(7)
Pt1 P3 2.2835(16)
Pt1 P1 2.2906(17)
Pt1 Pt2 2.6453(3)
Pt2 C61 1.989(7)
Pt2 P4 2.3055(19)
Pt2 P2 2.3108(15)
P1 C4 1.815(6)
P1 C19 1.815(7)
P1 C5 1.820(7)
P2 C13 1.788(7)
P2 C8 1.826(7)
P2 C4 1.849(5)
P3 C32 1.819(6)
P3 C38 1.829(6)
P3 C9 1.840(6)
P4 C45 1.809(9)
P4 C39 1.824(6)
P4 C38 1.843(6)
C1 C8 1.388(11)
C1 C31 1.407(12)
C1 H1 0.9500
C2 C22 1.361(12)
C2 C15 1.376(10)
C2 H2 0.9500
C3 C7 1.402(11)
C3 C19 1.425(10)
C3 H3 0.9500
C4 H4A 0.9900
C4 H4B 0.9900
C5 C10 1.364(10)
C5 C16 1.416(9)
C6 C18 1.355(12)
C6 C7 1.382(13)
C6 H6 0.9500
C7 H7 0.9500
C8 C21 1.376(9)
C9 C20 1.360(9)
C9 C12 1.374(10)
C10 C28 1.394(11)
C10 H10 0.9500
C11 C18 1.385(10)
C11 C19 1.396(10)
C11 H11 0.9500
C12 C26 1.386(11)
C12 H12 0.9500
C13 C17 1.412(10)
C13 C15 1.422(10)
C14 C17 1.336(10)
C14 C22 1.379(12)
C14 H14 0.9500
C15 H15 0.9500
C16 C24 1.383(11)
C16 H16 0.9500
C17 H17 0.9500
C18 H18 0.9500
C20 C23 1.397(10)
C20 H20 0.9500
C21 C29 1.384(11)
C21 H21 0.9500
C22 H22 0.9500
C23 C25 1.370(11)
C23 H23 0.9500
C24 C30 1.361(11)
C24 H24 0.9500
C25 C26 1.344(11)
C25 H25 0.9500
C26 H26 0.9500
C27 C29 1.371(13)
C27 C31 1.381(13)
C27 H27 0.9500
C28 C30 1.362(11)
C28 H28 0.9500
C29 H29 0.9500
C30 H30 0.9500
C31 H31 0.9500
C32 C37 1.385(10)
C32 C33 1.398(8)
C33 C34 1.368(11)
C33 H33 0.9500
C34 C35 1.399(12)
C34 H34 0.9500
C35 C36 1.390(10)
C35 H35 0.9500
C36 C37 1.368(11)
C36 H36 0.9500
C37 H37 0.9500
C38 H38A 0.9900
C38 H38B 0.9900
C39 C44 1.392(9)
C39 C40 1.400(10)
C40 C41 1.383(10)
C40 H40 0.9500
C41 C42 1.383(12)
C41 H41 0.9500
C42 C43 1.358(13)
C42 H42 0.9500
C43 C44 1.392(11)
C43 H43 0.9500
C44 H44 0.9500
C45 C50 1.377(10)
C45 C46 1.413(9)
C46 C47 1.409(10)
C46 H46 0.9500
C47 C48 1.370(12)
C47 H47 0.9500
C48 C49 1.374(12)
C48 H48 0.9500
C49 C50 1.395(10)
C49 H49 0.9500
C50 H50 0.9500
C51 N1 1.133(8)
C52 C53 1.375(11)
C52 C57 1.384(11)
C52 N1 1.418(9)
C53 C54 1.384(11)
C53 H53 0.9500
C54 C55 1.385(11)
C54 H54 0.9500
C55 C56 1.344(10)
C55 C58 1.527(10)
C56 C57 1.381(12)
C56 H56 0.9500
C57 H57 0.9500
C58 C60 1.483(13)
C58 C59 1.497(13)
C58 H58 1.0000
C59 H59A 0.9800
C59 H59B 0.9800
C59 H59C 0.9800
C60 H60A 0.9800
C60 H60B 0.9800
C60 H60C 0.9800
C61 N2 1.151(9)
C62 C67 1.370(10)
C62 C63 1.394(10)
C62 N2 1.399(9)
C63 C64 1.387(10)
C63 H63 0.9500
C64 C65 1.361(10)
C64 H64 0.9500
C65 C66 1.407(11)
C65 C68 1.530(10)
C66 C67 1.381(11)
C66 H66 0.9500
C67 H67 0.9500
C68 C70 1.505(11)
C68 C69 1.516(10)
C68 H68 1.0000
C69 H69A 0.9800
C69 H69B 0.9800
C69 H69C 0.9800
C70 H70A 0.9800
C70 H70B 0.9800
C70 H70C 0.9800
Pt3 C121 1.989(6)
Pt3 P5 2.2861(16)
Pt3 P7 2.2888(16)
Pt3 Pt4 2.6496(3)
Pt4 C131 1.985(8)
Pt4 P6 2.312(2)
Pt4 P8 2.3169(15)
P5 C77 1.805(7)
P5 C71 1.807(6)
P5 C83 1.820(6)
P6 C90 1.823(7)
P6 C83 1.842(7)
P6 C84 1.858(8)
P7 C108 1.812(6)
P7 C102 1.818(7)
P7 C96 1.823(7)
P8 C115 1.824(7)
P8 C109 1.835(7)
P8 C108 1.846(6)
C71 C72 1.374(11)
C71 C76 1.375(10)
C72 C73 1.396(13)
C72 H72 0.9500
C73 C74 1.300(15)
C73 H73 0.9500
C74 C75 1.370(13)
C74 H74 0.9500
C75 C76 1.404(11)
C75 H75 0.9500
C76 H76 0.9500
C77 C82 1.376(8)
C77 C78 1.385(11)
C78 C79 1.413(11)
C78 H78 0.9500
C79 C80 1.377(12)
C79 H79 0.9500
C80 C81 1.329(13)
C80 H80 0.9500
C81 C82 1.404(11)
C81 H81 0.9500
C82 H82 0.9500
C83 H83A 0.9900
C83 H83B 0.9900
C84 C89 1.356(10)
C84 C85 1.403(10)
C85 C86 1.382(10)
C85 H85 0.9500
C86 C87 1.358(11)
C86 H86 0.9500
C87 C88 1.402(11)
C87 H87 0.9500
C88 C89 1.368(9)
C88 H88 0.9500
C89 H89 0.9500
C90 C91 1.383(10)
C90 C95 1.385(11)
C91 C92 1.415(12)
C91 H91 0.9500
C92 C93 1.352(16)
C92 H92 0.9500
C93 C94 1.351(15)
C93 H93 0.9500
C94 C95 1.400(11)
C94 H94 0.9500
C95 H95 0.9500
C96 C101 1.365(10)
C96 C97 1.380(10)
C97 C98 1.385(9)
C97 H97 0.9500
C98 C99 1.370(12)
C98 H98 0.9500
C99 C100 1.340(13)
C99 H99 0.9500
C100 C101 1.378(11)
C100 H100 0.9500
C101 H101 0.9500
C102 C107 1.383(9)
C102 C103 1.389(9)
C103 C104 1.392(12)
C103 H103 0.9500
C104 C105 1.391(12)
C104 H104 0.9500
C105 C106 1.376(12)
C105 H105 0.9500
C106 C107 1.374(11)
C106 H106 0.9500
C107 H107 0.9500
C108 H10A 0.9900
C108 H10B 0.9900
C109 C114 1.381(9)
C109 C110 1.385(10)
C110 C111 1.393(10)
C110 H110 0.9500
C111 C112 1.410(11)
C111 H111 0.9500
C112 C113 1.356(11)
C112 H112 0.9500
C113 C114 1.412(10)
C113 H113 0.9500
C114 H114 0.9500
C115 C120 1.376(11)
C115 C116 1.391(9)
C116 C117 1.393(10)
C116 H116 0.9500
C117 C118 1.367(12)
C117 H117 0.9500
C118 C119 1.366(12)
C118 H118 0.9500
C119 C120 1.384(11)
C119 H119 0.9500
C120 H120 0.9500
C121 N3 1.143(8)
C122 C123 1.339(12)
C122 C127 1.359(12)
C122 N3 1.413(8)
C123 C124 1.411(11)
C123 H123 0.9500
C124 C125 1.356(11)
C124 H124 0.9500
C125 C126 1.387(12)
C125 C128 1.563(10)
C126 C127 1.395(12)
C126 H126 0.9500
C127 H127 0.9500
C128 C130 1.441(11)
C128 C129 1.507(12)
C128 H128 1.0000
C129 H12A 0.9800
C129 H12B 0.9800
C129 H12C 0.9800
C130 H13A 0.9800
C130 H13B 0.9800
C130 H13C 0.9800
C131 N4 1.124(9)
C132 C137 1.374(10)
C132 C133 1.379(10)
C132 N4 1.429(9)
C133 C134 1.408(11)
C133 H133 0.9500
C134 C135 1.354(12)
C134 H134 0.9500
C135 C136 1.400(10)
C135 C138 1.511(10)
C136 C137 1.373(10)
C136 H136 0.9500
C137 H137 0.9500
C138 C140 1.523(10)
C138 C139 1.525(11)
C138 H138 1.0000
C139 H13D 0.9800
C139 H13E 0.9800
C139 H13F 0.9800
C140 H14A 0.9800
C140 H14B 0.9800
C140 H14C 0.9800
B1 F3 1.310(11)
B1 F4 1.311(11)
B1 F2 1.356(12)
B1 F1 1.370(12)
B2 F6 1.290(11)
B2 F7 1.293(11)
B2 F8 1.338(11)
B2 F5 1.371(10)
B3 F12 1.307(10)
B3 F11 1.322(11)
B3 F9 1.325(11)
B3 F10 1.386(11)
B4 F15 1.320(10)
B4 F16 1.337(12)
B4 F14 1.366(13)
B4 F13 1.370(11)
